data_7119591
loop_
_publ_author_name
'Gary, Dylan C.'
'Petrone, Alessio'
'Li, Xiaosong'
'Cossairt, Brandi M.'

_publ_section_title
;
 Investigating the role of amine in InP nanocrystal synthesis:
 destabilizing cluster intermediates by Z-type ligand displacement.
;
_journal_issue 1
_journal_name_full 'Chemical communications (Cambridge, England)'
_journal_page_first 161
_journal_page_last 164
_journal_paper_doi 10.1039/c6cc07952k
_journal_volume 53
_journal_year 2016
_chemical_absolute_configuration ad
_chemical_formula_moiety 'C45 H48 In N3 O6'
_chemical_formula_sum 'C45 H48 In N3 O6'
_chemical_formula_weight 841.68
_chemical_name_common dg_inp_benzamin2
_chemical_name_systematic
;
 dg_inp_benzamin2
;
_space_group_IT_number 143
_symmetry_cell_setting trigonal
_symmetry_Int_Tables_number 143
_symmetry_space_group_name_Hall 'P 3'
_symmetry_space_group_name_H-M 'P 3'
_atom_sites_solution_hydrogens geom
_atom_sites_solution_primary direct
_atom_sites_solution_secondary difmap
_audit_conform_dict_location ftp://ftp.iucr.org/pub/cif_core.dic
_audit_conform_dict_name cif_core.dic
_audit_conform_dict_version 2.4
_audit_creation_date 2015-10-20T13:49:59-00:00
_audit_creation_method 'WinGX routine CIF_UPDATE'
_audit_update_record
;
2016-09-30 deposited with the CCDC.
2016-11-16 downloaded from the CCDC.
;
_cell_angle_alpha 90
_cell_angle_beta 90
_cell_angle_gamma 120
_cell_formula_units_Z 3
_cell_length_a 25.444(2)
_cell_length_b 25.444(2)
_cell_length_c 5.2862(6)
_cell_measurement_reflns_used 55216
_cell_measurement_temperature 100(2)
_cell_measurement_theta_max 20
_cell_measurement_theta_min 3
_cell_volume 2963.8(5)
_computing_cell_refinement 'SAINT (Bruker, 2007)'
_computing_data_collection 'APEX2 (Bruker, 2007)'
_computing_data_reduction 'SAINT (Bruker, 2007)'
_computing_molecular_graphics 'ORTEP-3 for Windows (Farrugia, 1997)'
_computing_publication_material 'SHELXL-97 (Sheldrick, 1997)'
_computing_structure_refinement 'SHELXL-97 (Sheldrick, 2008)'
_computing_structure_solution 'SHELXS97 (Sheldrick, 1997)'
_diffrn_ambient_temperature 100(2)
_diffrn_measured_fraction_theta_full 0.985
_diffrn_measured_fraction_theta_max 0.986
_diffrn_measurement_device_type 'Bruker APEXII CCD area-detector'
_diffrn_measurement_method '\f and \w scans'
_diffrn_radiation_monochromator graphite
_diffrn_radiation_type MoK\a
_diffrn_radiation_wavelength 0.71073
_diffrn_reflns_av_R_equivalents 0.1795
_diffrn_reflns_av_unetI/netI 0.1529
_diffrn_reflns_limit_h_max 31
_diffrn_reflns_limit_h_min -31
_diffrn_reflns_limit_k_max 31
_diffrn_reflns_limit_k_min -31
_diffrn_reflns_limit_l_max 6
_diffrn_reflns_limit_l_min -6
_diffrn_reflns_number 55216
_diffrn_reflns_theta_full 25
_diffrn_reflns_theta_max 26.54
_diffrn_reflns_theta_min 1.6
_diffrn_source 'fine-focus sealed tube'
_exptl_absorpt_coefficient_mu 0.651
_exptl_absorpt_correction_T_max 0.9807
_exptl_absorpt_correction_T_min 0.8863
_exptl_absorpt_correction_type multi-scan
_exptl_absorpt_process_details '(SADABS; Bruker, 2007)'
_exptl_crystal_colour colorless
_exptl_crystal_density_diffrn 1.415
_exptl_crystal_density_method 'not measured'
_exptl_crystal_description needle
_exptl_crystal_F_000 1308
_exptl_crystal_size_max 0.19
_exptl_crystal_size_mid 0.03
_exptl_crystal_size_min 0.03
_refine_diff_density_max 1.749
_refine_diff_density_min -2.58
_refine_diff_density_rms 0.163
_refine_ls_abs_structure_details 'Flack H D (1983), Acta Cryst. A39, 876-881'
_refine_ls_abs_structure_Flack 0.09(6)
_refine_ls_extinction_method none
_refine_ls_goodness_of_fit_ref 1.024
_refine_ls_hydrogen_treatment constr
_refine_ls_matrix_type full
_refine_ls_number_parameters 413
_refine_ls_number_reflns 7949
_refine_ls_number_restraints 331
_refine_ls_restrained_S_all 1.024
_refine_ls_R_factor_all 0.1216
_refine_ls_R_factor_gt 0.0829
_refine_ls_shift/su_max 0.025
_refine_ls_shift/su_mean 0.002
_refine_ls_structure_factor_coef Fsqd
_refine_ls_weighting_details 'calc w=1/[\s^2^(Fo^2^)+(0.0741P)^2^+6.1946P] where P=(Fo^2^+2Fc^2^)/3'
_refine_ls_weighting_scheme calc
_refine_ls_wR_factor_gt 0.156
_refine_ls_wR_factor_ref 0.1725
_reflns_number_gt 5896
_reflns_number_total 7949
_reflns_threshold_expression >2\s(I)
_cod_data_source_file c6cc07952k2.cif
_cod_data_source_block dg_inp_benzamin2_0ma
_cod_database_code 7119591

loop_
_symmetry_equiv_pos_as_xyz
'x, y, z'
'-y, x-y, z'
'-x+y, -x, z'

loop_
_atom_site_label
_atom_site_type_symbol
_atom_site_fract_x
_atom_site_fract_y
_atom_site_fract_z
_atom_site_U_iso_or_equiv
_atom_site_adp_type
_atom_site_occupancy
_atom_site_symmetry_multiplicity
_atom_site_calc_flag
_atom_site_refinement_flags
C1 C 0.2511(6) 0.7307(6) 1.070(2) 0.017(3) Uani 1 1 d U
H1C H 0.2267 0.7127 0.9148 0.02 Uiso 1 1 calc R
H1D H 0.2857 0.7708 1.0238 0.02 Uiso 1 1 calc R
C2 C 0.2126(4) 0.7395(4) 1.2616(15) 0.020(3) Uani 1 1 d GU
C3 C 0.2214(4) 0.7972(3) 1.3066(16) 0.028(3) Uani 1 1 d GU
H3 H 0.2514 0.831 1.2148 0.033 Uiso 1 1 calc R
C4 C 0.1861(4) 0.8054(3) 1.4858(19) 0.039(4) Uani 1 1 d GU
H4 H 0.1921 0.8449 1.5165 0.047 Uiso 1 1 calc R
C5 C 0.1421(4) 0.7560(4) 1.6201(17) 0.058(5) Uani 1 1 d GU
H5 H 0.118 0.7616 1.7425 0.07 Uiso 1 1 calc R
C6 C 0.1333(4) 0.6983(4) 1.5751(18) 0.037(4) Uani 1 1 d GU
H6 H 0.1032 0.6645 1.6668 0.044 Uiso 1 1 calc R
C7 C 0.1685(4) 0.6901(3) 1.3959(18) 0.027(3) Uani 1 1 d GU
H7 H 0.1625 0.6506 1.3651 0.033 Uiso 1 1 calc R
C8 C 0.4177(5) 0.6217(6) 0.710(2) 0.007(2) Uani 1 1 d U
C9 C 0.4653(6) 0.6286(6) 0.523(2) 0.022(3) Uani 1 1 d U
H9A H 0.4447 0.6164 0.3569 0.027 Uiso 1 1 calc R
H9B H 0.4945 0.6726 0.5119 0.027 Uiso 1 1 calc R
C10 C 0.5021(4) 0.5986(4) 0.5436(15) 0.014(2) Uani 1 1 d GU
C11 C 0.4952(3) 0.5556(4) 0.3644(13) 0.030(3) Uani 1 1 d GU
H11 H 0.4677 0.5464 0.2277 0.036 Uiso 1 1 calc R
C12 C 0.5286(4) 0.5262(4) 0.3851(16) 0.032(3) Uani 1 1 d GU
H12 H 0.5239 0.4968 0.2626 0.038 Uiso 1 1 calc R
C13 C 0.5688(4) 0.5397(4) 0.5851(18) 0.036(4) Uani 1 1 d GU
H13 H 0.5917 0.5195 0.5993 0.044 Uiso 1 1 calc R
C14 C 0.5757(4) 0.5826(4) 0.7643(16) 0.039(4) Uani 1 1 d GU
H14 H 0.6032 0.5918 0.901 0.047 Uiso 1 1 calc R
C15 C 0.5423(4) 0.6121(4) 0.7436(14) 0.037(4) Uani 1 1 d GU
H15 H 0.547 0.6414 0.8661 0.044 Uiso 1 1 calc R
C16 C 0.6816(8) 0.4648(7) 0.519(3) 0.051(5) Uani 1 1 d U
H16A H 0.6391 0.454 0.4847 0.061 Uiso 1 1 calc R
H16B H 0.7029 0.4731 0.354 0.061 Uiso 1 1 calc R
C17 C 0.7111(5) 0.5207(4) 0.6747(19) 0.039(4) Uani 1 1 d GU
C18 C 0.7679(5) 0.5674(5) 0.603(2) 0.041(4) Uani 1 1 d GU
H18 H 0.7869 0.5633 0.4549 0.049 Uiso 1 1 calc R
C19 C 0.7971(5) 0.6201(5) 0.746(3) 0.111(9) Uani 1 1 d GU
H19 H 0.836 0.652 0.6971 0.133 Uiso 1 1 calc R
C20 C 0.7694(6) 0.6261(5) 0.962(3) 0.100(7) Uani 1 1 d GU
H20 H 0.7893 0.6621 1.0607 0.12 Uiso 1 1 calc R
C21 C 0.7125(6) 0.5794(6) 1.035(2) 0.066(5) Uani 1 1 d GU
H21 H 0.6936 0.5835 1.1822 0.079 Uiso 1 1 calc R
C22 C 0.6834(4) 0.5267(5) 0.891(2) 0.053(4) Uani 1 1 d GU
H22 H 0.6445 0.4948 0.9401 0.064 Uiso 1 1 calc R
C23 C 0.5625(8) 0.3439(9) 0.208(3) 0.043(4) Uani 1 1 d U
C24 C 0.5095(7) 0.3304(7) 0.026(3) 0.042(4) Uani 1 1 d U
H24A H 0.5271 0.3423 -0.1457 0.05 Uiso 1 1 calc R
H24B H 0.4826 0.2857 0.0233 0.05 Uiso 1 1 calc R
C25 C 0.4697(4) 0.3572(5) 0.063(2) 0.043(4) Uani 1 1 d GU
C26 C 0.4723(4) 0.3982(4) -0.1166(17) 0.038(3) Uani 1 1 d GU
H26 H 0.4998 0.4093 -0.2544 0.046 Uiso 1 1 calc R
C27 C 0.4347(5) 0.4230(4) -0.0950(19) 0.044(4) Uani 1 1 d GU
H27 H 0.4365 0.4511 -0.2181 0.053 Uiso 1 1 calc R
C28 C 0.3944(5) 0.4068(5) 0.107(2) 0.054(5) Uani 1 1 d GU
H28 H 0.3687 0.4237 0.1214 0.064 Uiso 1 1 calc R
C29 C 0.3918(4) 0.3657(5) 0.2866(17) 0.042(4) Uani 1 1 d GU
H29 H 0.3643 0.3546 0.4244 0.05 Uiso 1 1 calc R
C30 C 0.4294(4) 0.3409(4) 0.2650(17) 0.043(4) Uani 1 1 d GU
H30 H 0.4276 0.3128 0.3881 0.052 Uiso 1 1 calc R
C31 C 0.9900(6) 0.8706(6) 0.613(2) 0.013(3) Uani 1 1 d U
H31A H 1.0149 0.878 0.4585 0.016 Uiso 1 1 calc R
H31B H 0.9468 0.8465 0.5627 0.016 Uiso 1 1 calc R
C32 C 1.0046(4) 0.8335(4) 0.8028(17) 0.026(3) Uani 1 1 d GU
C33 C 0.9619(3) 0.7730(4) 0.8481(19) 0.037(4) Uani 1 1 d GU
H33 H 0.9239 0.7548 0.7635 0.044 Uiso 1 1 calc R
C34 C 0.9750(4) 0.7392(3) 1.017(2) 0.063(5) Uani 1 1 d GU
H34 H 0.9458 0.6979 1.0481 0.076 Uiso 1 1 calc R
C35 C 1.0306(5) 0.7659(4) 1.1409(18) 0.044(4) Uani 1 1 d GU
H35 H 1.0395 0.7428 1.2564 0.053 Uiso 1 1 calc R
C36 C 1.0732(4) 0.8264(4) 1.0956(19) 0.044(4) Uani 1 1 d GU
H36 H 1.1113 0.8446 1.1802 0.053 Uiso 1 1 calc R
C37 C 1.0602(4) 0.8601(3) 0.9265(19) 0.042(3) Uani 1 1 d GU
H37 H 1.0894 0.9015 0.8956 0.05 Uiso 1 1 calc R
C38 C 0.9967(6) 1.1157(6) 0.283(3) 0.020(3) Uani 1 1 d U
C39 C 0.9698(6) 1.1429(6) 0.111(2) 0.018(3) Uani 1 1 d U
H39A H 0.9251 1.1201 0.1294 0.022 Uiso 1 1 calc R
H39B H 0.9796 1.1386 -0.0663 0.022 Uiso 1 1 calc R
C40 C 0.9931(4) 1.2103(3) 0.1658(16) 0.024(3) Uani 1 1 d GU
C41 C 1.0327(4) 1.2558(4) 0.0028(14) 0.046(4) Uani 1 1 d GU
H41 H 1.0476 1.2457 -0.1431 0.055 Uiso 1 1 calc R
C42 C 1.0505(4) 1.3160(4) 0.0534(16) 0.036(4) Uani 1 1 d GU
H42 H 1.0776 1.3471 -0.058 0.043 Uiso 1 1 calc R
C43 C 1.0287(4) 1.3308(3) 0.2670(18) 0.045(4) Uani 1 1 d GU
H43 H 1.0409 1.372 0.3015 0.054 Uiso 1 1 calc R
C44 C 0.9891(4) 1.2853(4) 0.4300(15) 0.038(3) Uani 1 1 d GU
H44 H 0.9742 1.2954 0.5759 0.046 Uiso 1 1 calc R
C45 C 0.9713(4) 1.2250(3) 0.3794(15) 0.038(3) Uani 1 1 d GU
H45 H 0.9442 1.1939 0.4908 0.045 Uiso 1 1 calc R
N1 N 0.2746(5) 0.6914(5) 1.157(2) 0.0120(14) Uani 1 1 d U
H1A H 0.2416 0.6554 1.2072 0.014 Uiso 1 1 calc R
H1B H 0.2969 0.7092 1.3011 0.014 Uiso 1 1 calc R
N2 N 0.6817(5) 0.4130(5) 0.637(2) 0.0120(14) Uani 1 1 d .
H2A H 0.6521 0.398 0.7599 0.014 Uiso 1 1 calc R
H2B H 0.7184 0.4271 0.7179 0.014 Uiso 1 1 calc R
N3 N 1.0019(6) 0.9302(5) 0.7175(18) 0.0120(14) Uani 1 1 d .
H3A H 1.0395 0.9482 0.7934 0.014 Uiso 1 1 calc R
H3B H 0.9739 0.9221 0.8435 0.014 Uiso 1 1 calc R
O1 O 0.3850(4) 0.6451(4) 0.6525(19) 0.019(2) Uani 1 1 d U
O2 O 0.4152(3) 0.5963(3) 0.9175(16) 0.0188(17) Uani 1 1 d U
O3 O 0.6048(5) 0.3400(5) 0.127(2) 0.034(3) Uani 1 1 d U
O4 O 0.5509(5) 0.3535(5) 0.430(2) 0.043(3) Uani 1 1 d U
O5 O 0.9939(4) 1.0656(4) 0.1968(14) 0.011(2) Uani 1 1 d U
O6 O 1.0143(4) 1.1342(4) 0.5011(19) 0.025(2) Uani 1 1 d U
In1 In 0.3333 0.6667 0.9052(4) 0.0146(3) Uani 1 3 d SU
In2 In 0.6667 0.3333 0.3839(3) 0.0296(5) Uani 1 3 d SU
In3 In 1 1 0.45487(17) 0.0098(4) Uani 1 3 d SU

loop_
_atom_site_aniso_label
_atom_site_aniso_U_11
_atom_site_aniso_U_22
_atom_site_aniso_U_33
_atom_site_aniso_U_23
_atom_site_aniso_U_13
_atom_site_aniso_U_12
C1 0.017(3) 0.017(3) 0.017(3) 0.0003(10) -0.0002(10) 0.0085(16)
C2 0.020(3) 0.020(3) 0.020(3) 0.0001(10) -0.0002(10) 0.0098(16)
C3 0.028(3) 0.028(3) 0.028(3) 0.0002(10) 0.0000(10) 0.0140(18)
C4 0.040(4) 0.040(4) 0.040(4) -0.0002(10) 0.0000(10) 0.020(2)
C5 0.058(5) 0.059(5) 0.059(5) -0.0003(10) 0.0002(10) 0.030(3)
C6 0.037(4) 0.037(4) 0.037(4) 0.0003(10) 0.0002(10) 0.019(2)
C7 0.027(3) 0.027(3) 0.027(3) 0.0000(10) 0.0004(10) 0.0136(17)
C8 0.007(3) 0.006(3) 0.007(3) 0.0000(10) -0.0005(10) 0.0035(15)
C9 0.023(3) 0.022(3) 0.022(3) -0.0001(10) 0.0001(10) 0.0114(17)
C10 0.014(3) 0.014(3) 0.014(3) -0.0004(10) 0.0005(10) 0.0072(15)
C11 0.030(3) 0.030(3) 0.030(3) 0.0001(10) -0.0001(10) 0.0149(17)
C12 0.032(3) 0.032(3) 0.032(3) -0.0001(10) 0.0001(10) 0.0162(17)
C13 0.036(4) 0.036(4) 0.037(4) 0.0000(10) -0.0001(10) 0.018(2)
C14 0.039(4) 0.039(4) 0.039(4) -0.0001(10) -0.0002(10) 0.020(2)
C15 0.037(4) 0.037(4) 0.037(4) 0.0000(10) 0.0000(10) 0.019(2)
C16 0.051(5) 0.051(5) 0.051(5) 0.0001(10) -0.0003(10) 0.025(2)
C17 0.039(4) 0.039(4) 0.040(4) -0.0002(10) -0.0004(10) 0.020(2)
C18 0.041(4) 0.041(4) 0.041(4) 0.0001(10) -0.0002(10) 0.021(2)
C19 0.111(9) 0.111(9) 0.111(9) 0.0001(10) -0.0001(10) 0.055(4)
C20 0.100(7) 0.100(7) 0.100(7) 0.0002(10) -0.0001(10) 0.050(4)
C21 0.066(6) 0.066(6) 0.066(6) -0.0002(10) -0.0001(10) 0.033(3)
C22 0.053(5) 0.053(5) 0.053(5) -0.0003(10) 0.0001(10) 0.027(2)
C23 0.042(4) 0.043(4) 0.043(4) -0.0001(10) -0.0003(10) 0.021(2)
C24 0.042(4) 0.042(4) 0.042(4) -0.0002(10) -0.0004(10) 0.021(2)
C25 0.043(4) 0.043(4) 0.043(4) -0.0005(10) 0.0000(10) 0.021(2)
C26 0.038(4) 0.038(4) 0.038(4) -0.0003(10) 0.0001(10) 0.0189(19)
C27 0.044(4) 0.044(4) 0.044(4) -0.0003(10) 0.0001(10) 0.022(2)
C28 0.054(5) 0.054(5) 0.054(5) -0.0003(10) 0.0000(10) 0.027(2)
C29 0.042(4) 0.042(4) 0.042(4) -0.0004(10) -0.0001(10) 0.021(2)
C30 0.043(4) 0.043(4) 0.043(4) -0.0003(10) 0.0000(10) 0.022(2)
C31 0.013(3) 0.013(3) 0.013(3) -0.0004(10) -0.0002(10) 0.0068(15)
C32 0.026(3) 0.026(3) 0.026(3) 0.0001(10) -0.0002(10) 0.0132(18)
C33 0.037(4) 0.037(4) 0.037(4) 0.0007(10) -0.0006(10) 0.019(2)
C34 0.063(5) 0.063(5) 0.064(5) 0.0006(10) -0.0006(10) 0.032(3)
C35 0.044(4) 0.044(4) 0.045(4) 0.0004(10) -0.0001(10) 0.022(2)
C36 0.044(4) 0.044(4) 0.044(4) 0.0002(10) -0.0005(10) 0.022(2)
C37 0.042(4) 0.042(4) 0.042(4) 0.0004(10) -0.0005(10) 0.0210(19)
C38 0.019(3) 0.020(3) 0.020(3) -0.0001(10) -0.0002(10) 0.0099(17)
C39 0.018(3) 0.018(3) 0.018(3) 0.0000(10) 0.0003(10) 0.0090(16)
C40 0.024(3) 0.024(3) 0.024(3) 0.0007(10) -0.0010(10) 0.0119(18)
C41 0.046(4) 0.046(4) 0.046(4) -0.0001(10) 0.0001(10) 0.023(2)
C42 0.036(4) 0.036(4) 0.036(4) 0.0004(10) -0.0001(10) 0.018(2)
C43 0.045(4) 0.045(4) 0.045(4) -0.0003(10) -0.0001(10) 0.023(2)
C44 0.038(3) 0.038(3) 0.038(3) 0.0002(10) -0.0003(10) 0.0190(18)
C45 0.038(3) 0.037(3) 0.038(3) 0.0002(10) -0.0006(10) 0.0189(19)
N1 0.0113(16) 0.0115(16) 0.0129(16) 0.0009(9) -0.0016(9) 0.0055(11)
N2 0.0113(16) 0.0115(16) 0.0129(16) 0.0009(9) -0.0016(9) 0.0055(11)
N3 0.0113(16) 0.0115(16) 0.0129(16) 0.0009(9) -0.0016(9) 0.0055(11)
O1 0.019(2) 0.019(2) 0.019(2) -0.0003(10) -0.0001(10) 0.0096(14)
O2 0.0187(19) 0.0194(19) 0.018(2) 0.0001(10) 0.0000(10) 0.0096(12)
O3 0.034(3) 0.034(3) 0.034(3) -0.0007(10) 0.0006(10) 0.0170(16)
O4 0.043(3) 0.044(3) 0.043(3) -0.0003(10) 0.0003(10) 0.0220(16)
O5 0.011(2) 0.012(2) 0.011(2) 0.0006(10) 0.0007(10) 0.0057(13)
O6 0.026(2) 0.025(2) 0.025(2) 0.0000(10) -0.0001(10) 0.0125(14)
In1 0.0200(4) 0.0200(4) 0.0037(6) 0 0 0.01002(18)
In2 0.0337(6) 0.0337(6) 0.0213(9) 0 0 0.0168(3)
In3 0.0119(4) 0.0119(4) 0.0056(7) 0 0 0.0060(2)

loop_
_atom_type_symbol
_atom_type_description
_atom_type_scat_dispersion_real
_atom_type_scat_dispersion_imag
_atom_type_scat_source
C C 0.0033 0.0016 'International Tables Vol C Tables 4.2.6.8 and 6.1.1.4'
H H 0 0 'International Tables Vol C Tables 4.2.6.8 and 6.1.1.4'
N N 0.0061 0.0033 'International Tables Vol C Tables 4.2.6.8 and 6.1.1.4'
O O 0.0106 0.006 'International Tables Vol C Tables 4.2.6.8 and 6.1.1.4'
In In -0.7276 1.31 'International Tables Vol C Tables 4.2.6.8 and 6.1.1.4'

loop_
_geom_angle_atom_site_label_1
_geom_angle_atom_site_label_2
_geom_angle_atom_site_label_3
_geom_angle
_geom_angle_site_symmetry_1
_geom_angle_site_symmetry_3
N1 C1 C2 113.9(10) . .
N1 C1 H1C 108.8 . .
C2 C1 H1C 108.8 . .
N1 C1 H1D 108.8 . .
C2 C1 H1D 108.8 . .
H1C C1 H1D 107.7 . .
C3 C2 C7 120 . .
C3 C2 C1 120.1(7) . .
C7 C2 C1 119.9(7) . .
C4 C3 C2 120 . .
C4 C3 H3 120 . .
C2 C3 H3 120 . .
C5 C4 C3 120 . .
C5 C4 H4 120 . .
C3 C4 H4 120 . .
C4 C5 C6 120 . .
C4 C5 H5 120 . .
C6 C5 H5 120 . .
C7 C6 C5 120 . .
C7 C6 H6 120 . .
C5 C6 H6 120 . .
C6 C7 C2 120 . .
C6 C7 H7 120 . .
C2 C7 H7 120 . .
O2 C8 O1 124.6(10) . .
O2 C8 C9 117.6(10) . .
O1 C8 C9 117.7(10) . .
C10 C9 C8 125.0(10) . .
C10 C9 H9A 106.1 . .
C8 C9 H9A 106.1 . .
C10 C9 H9B 106.1 . .
C8 C9 H9B 106.1 . .
H9A C9 H9B 106.3 . .
C11 C10 C15 120 . .
C11 C10 C9 119.5(7) . .
C15 C10 C9 120.4(7) . .
C10 C11 C12 120 . .
C10 C11 H11 120 . .
C12 C11 H11 120 . .
C13 C12 C11 120 . .
C13 C12 H12 120 . .
C11 C12 H12 120 . .
C12 C13 C14 120 . .
C12 C13 H13 120 . .
C14 C13 H13 120 . .
C15 C14 C13 120 . .
C15 C14 H14 120 . .
C13 C14 H14 120 . .
C14 C15 C10 120 . .
C14 C15 H15 120 . .
C10 C15 H15 120 . .
N2 C16 C17 113.5(13) . .
N2 C16 H16A 108.9 . .
C17 C16 H16A 108.9 . .
N2 C16 H16B 108.9 . .
C17 C16 H16B 108.9 . .
H16A C16 H16B 107.7 . .
C18 C17 C22 120 . .
C18 C17 C16 118.5(10) . .
C22 C17 C16 121.5(10) . .
C17 C18 C19 120 . .
C17 C18 H18 120 . .
C19 C18 H18 120 . .
C20 C19 C18 120 . .
C20 C19 H19 120 . .
C18 C19 H19 120 . .
C19 C20 C21 120 . .
C19 C20 H20 120 . .
C21 C20 H20 120 . .
C22 C21 C20 120 . .
C22 C21 H21 120 . .
C20 C21 H21 120 . .
C21 C22 C17 120 . .
C21 C22 H22 120 . .
C17 C22 H22 120 . .
O3 C23 O4 130.4(16) . .
O3 C23 C24 118.4(15) . .
O4 C23 C24 110.9(15) . .
C25 C24 C23 122.1(13) . .
C25 C24 H24A 106.8 . .
C23 C24 H24A 106.8 . .
C25 C24 H24B 106.8 . .
C23 C24 H24B 106.8 . .
H24A C24 H24B 106.6 . .
C26 C25 C30 120 . .
C26 C25 C24 117.7(9) . .
C30 C25 C24 122.3(9) . .
C25 C26 C27 120 . .
C25 C26 H26 120 . .
C27 C26 H26 120 . .
C28 C27 C26 120 . .
C28 C27 H27 120 . .
C26 C27 H27 120 . .
C27 C28 C29 120 . .
C27 C28 H28 120 . .
C29 C28 H28 120 . .
C28 C29 C30 120 . .
C28 C29 H29 120 . .
C30 C29 H29 120 . .
C29 C30 C25 120 . .
C29 C30 H30 120 . .
C25 C30 H30 120 . .
N3 C31 C32 112.9(9) . .
N3 C31 H31A 109 . .
C32 C31 H31A 109 . .
N3 C31 H31B 109 . .
C32 C31 H31B 109 . .
H31A C31 H31B 107.8 . .
C33 C32 C37 120 . .
C33 C32 C31 119.7(7) . .
C37 C32 C31 120.3(7) . .
C32 C33 C34 120 . .
C32 C33 H33 120 . .
C34 C33 H33 120 . .
C35 C34 C33 120 . .
C35 C34 H34 120 . .
C33 C34 H34 120 . .
C36 C35 C34 120 . .
C36 C35 H35 120 . .
C34 C35 H35 120 . .
C35 C36 C37 120 . .
C35 C36 H36 120 . .
C37 C36 H36 120 . .
C36 C37 C32 120 . .
C36 C37 H37 120 . .
C32 C37 H37 120 . .
O6 C38 O5 121.5(12) . .
O6 C38 C39 123.3(12) . .
O5 C38 C39 114.8(11) . .
C38 C39 C40 113.0(10) . .
C38 C39 H39A 109 . .
C40 C39 H39A 109 . .
C38 C39 H39B 109 . .
C40 C39 H39B 109 . .
H39A C39 H39B 107.8 . .
C41 C40 C45 120 . .
C41 C40 C39 121.8(7) . .
C45 C40 C39 118.2(7) . .
C40 C41 C42 120 . .
C40 C41 H41 120 . .
C42 C41 H41 120 . .
C43 C42 C41 120 . .
C43 C42 H42 120 . .
C41 C42 H42 120 . .
C42 C43 C44 120 . .
C42 C43 H43 120 . .
C44 C43 H43 120 . .
C45 C44 C43 120 . .
C45 C44 H44 120 . .
C43 C44 H44 120 . .
C44 C45 C40 120 . .
C44 C45 H45 120 . .
C40 C45 H45 120 . .
C1 N1 In1 122.7(8) . .
C1 N1 H1A 106.6 . .
In1 N1 H1A 106.6 . .
C1 N1 H1B 106.7 . .
In1 N1 H1B 106.7 . .
H1A N1 H1B 106.6 . .
C16 N2 In2 118.1(9) . .
C16 N2 H2A 107.8 . .
In2 N2 H2A 107.8 . .
C16 N2 H2B 107.8 . .
In2 N2 H2B 107.8 . .
H2A N2 H2B 107.1 . .
C31 N3 In3 119.5(7) . .
C31 N3 H3A 107.4 . .
In3 N3 H3A 107.4 . .
C31 N3 H3B 107.4 . .
In3 N3 H3B 107.4 . .
H3A N3 H3B 107 . .
C8 O1 In1 126.9(8) . .
C23 O3 In2 120.0(11) . .
C38 O5 In3 121.5(7) . .
O1 In1 O1 84.8(4) 2_665 3_565
O1 In1 O1 84.8(4) 2_665 .
O1 In1 O1 84.8(4) 3_565 .
O1 In1 N1 92.4(4) 2_665 .
O1 In1 N1 92.6(4) 3_565 .
O1 In1 N1 176.4(4) . .
O1 In1 N1 92.6(4) 2_665 3_565
O1 In1 N1 176.4(5) 3_565 3_565
O1 In1 N1 92.4(4) . 3_565
N1 In1 N1 90.1(4) . 3_565
O1 In1 N1 176.4(4) 2_665 2_665
O1 In1 N1 92.4(4) 3_565 2_665
O1 In1 N1 92.6(4) . 2_665
N1 In1 N1 90.1(4) . 2_665
N1 In1 N1 90.1(4) 3_565 2_665
O3 In2 O3 84.2(4) 2_655 3_665
O3 In2 O3 84.2(4) 2_655 .
O3 In2 O3 84.2(4) 3_665 .
O3 In2 N2 90.4(4) 2_655 3_665
O3 In2 N2 96.0(4) 3_665 3_665
O3 In2 N2 174.5(4) . 3_665
O3 In2 N2 96.0(4) 2_655 2_655
O3 In2 N2 174.5(4) 3_665 2_655
O3 In2 N2 90.4(4) . 2_655
N2 In2 N2 89.4(4) 3_665 2_655
O3 In2 N2 174.5(4) 2_655 .
O3 In2 N2 90.4(4) 3_665 .
O3 In2 N2 96.0(4) . .
N2 In2 N2 89.4(4) 3_665 .
N2 In2 N2 89.4(4) 2_655 .
O5 In3 O5 86.2(3) 2_765 .
O5 In3 O5 86.2(3) 2_765 3_675
O5 In3 O5 86.2(3) . 3_675
O5 In3 N3 177.6(5) 2_765 2_765
O5 In3 N3 95.2(4) . 2_765
O5 In3 N3 92.0(4) 3_675 2_765
O5 In3 N3 95.2(4) 2_765 3_675
O5 In3 N3 92.0(4) . 3_675
O5 In3 N3 177.6(5) 3_675 3_675
N3 In3 N3 86.6(4) 2_765 3_675
O5 In3 N3 92.0(4) 2_765 .
O5 In3 N3 177.6(5) . .
O5 In3 N3 95.2(4) 3_675 .
N3 In3 N3 86.6(4) 2_765 .
N3 In3 N3 86.6(4) 3_675 .

loop_
_geom_bond_atom_site_label_1
_geom_bond_atom_site_label_2
_geom_bond_distance
_geom_bond_site_symmetry_2
C1 N1 1.472(16) .
C1 C2 1.504(13) .
C1 H1C 0.99 .
C1 H1D 0.99 .
C2 C3 1.39 .
C2 C7 1.39 .
C3 C4 1.39 .
C3 H3 0.95 .
C4 C5 1.39 .
C4 H4 0.95 .
C5 C6 1.39 .
C5 H5 0.95 .
C6 C7 1.39 .
C6 H6 0.95 .
C7 H7 0.95 .
C8 O2 1.259(14) .
C8 O1 1.277(15) .
C8 C9 1.503(16) .
C9 C10 1.478(13) .
C9 H9A 0.99 .
C9 H9B 0.99 .
C10 C11 1.39 .
C10 C15 1.39 .
C11 C12 1.39 .
C11 H11 0.95 .
C12 C13 1.39 .
C12 H12 0.95 .
C13 C14 1.39 .
C13 H13 0.95 .
C14 C15 1.39 .
C14 H14 0.95 .
C15 H15 0.95 .
C16 N2 1.461(18) .
C16 C17 1.484(18) .
C16 H16A 0.99 .
C16 H16B 0.99 .
C17 C18 1.39 .
C17 C22 1.39 .
C18 C19 1.39 .
C18 H18 0.95 .
C19 C20 1.39 .
C19 H19 0.95 .
C20 C21 1.39 .
C20 H20 0.95 .
C21 C22 1.39 .
C21 H21 0.95 .
C22 H22 0.95 .
C23 O3 1.208(19) .
C23 O4 1.266(19) .
C23 C24 1.55(2) .
C24 C25 1.490(16) .
C24 H24A 0.99 .
C24 H24B 0.99 .
C25 C26 1.39 .
C25 C30 1.39 .
C26 C27 1.39 .
C26 H26 0.95 .
C27 C28 1.39 .
C27 H27 0.95 .
C28 C29 1.39 .
C28 H28 0.95 .
C29 C30 1.39 .
C29 H29 0.95 .
C30 H30 0.95 .
C31 N3 1.496(16) .
C31 C32 1.546(14) .
C31 H31A 0.99 .
C31 H31B 0.99 .
C32 C33 1.39 .
C32 C37 1.39 .
C33 C34 1.39 .
C33 H33 0.95 .
C34 C35 1.39 .
C34 H34 0.95 .
C35 C36 1.39 .
C35 H35 0.95 .
C36 C37 1.39 .
C36 H36 0.95 .
C37 H37 0.95 .
C38 O6 1.241(15) .
C38 O5 1.322(16) .
C38 C39 1.499(18) .
C39 C40 1.535(14) .
C39 H39A 0.99 .
C39 H39B 0.99 .
C40 C41 1.39 .
C40 C45 1.39 .
C41 C42 1.39 .
C41 H41 0.95 .
C42 C43 1.39 .
C42 H42 0.95 .
C43 C44 1.39 .
C43 H43 0.95 .
C44 C45 1.39 .
C44 H44 0.95 .
C45 H45 0.95 .
N1 In1 2.313(11) .
N1 H1A 0.92 .
N1 H1B 0.92 .
N2 In2 2.295(11) .
N2 H2A 0.92 .
N2 H2B 0.92 .
N3 In3 2.275(11) .
N3 H3A 0.92 .
N3 H3B 0.92 .
O1 In1 2.130(10) .
O3 In2 2.149(11) .
O5 In3 2.221(9) .
In1 O1 2.130(10) 2_665
In1 O1 2.130(10) 3_565
In1 N1 2.313(12) 3_565
In1 N1 2.313(11) 2_665
In2 O3 2.149(11) 2_655
In2 O3 2.149(11) 3_665
In2 N2 2.295(11) 3_665
In2 N2 2.295(11) 2_655
In3 O5 2.221(9) 2_765
In3 O5 2.221(9) 3_675
In3 N3 2.275(11) 2_765
In3 N3 2.275(11) 3_675

loop_
_geom_hbond_atom_site_label_D
_geom_hbond_atom_site_label_H
_geom_hbond_atom_site_label_A
_geom_hbond_distance_DH
_geom_hbond_distance_HA
_geom_hbond_distance_DA
_geom_hbond_angle_DHA
_geom_hbond_site_symmetry_A
N1 H1A O2 0.92 2.27 2.859(13) 121 3_565
N1 H1B O1 0.92 2.26 3.166(13) 170.4 2_666
N2 H2A O3 0.92 2.37 3.216(16) 153 1_556
N2 H2B O3 0.92 2.42 3.060(16) 126.7 3_666
N2 H2B O4 0.92 2.45 2.945(15) 113.6 3_665
N3 H3A O6 0.92 2.35 2.843(15) 113.1 3_675
N3 H3A O5 0.92 2.49 3.142(14) 128.4 3_676
N3 H3B O5 0.92 2.16 3.049(14) 160.8 2_766
